data_4132666
loop_
_publ_author_name
'Pranckevicius, Conor'
'Jimen\'ez-Halla, J Oscar C'
'Kirsch, Marius'
'Krummenacher, Ivo'
'Braunschweig, Holger'

_publ_section_title
;
 Complexation and Release of N-Heterocyclic Carbene-Aminoborylene Ligands
 from Group VI and VIII Metals.
;
_journal_issue 33
_journal_name_full 'Journal of the American Chemical Society'
_journal_page_first 10524
_journal_page_last 10529
_journal_paper_doi 10.1021/jacs.8b05398
_journal_volume 140
_journal_year 2018
_chemical_formula_moiety 'C24 H41 B Br2 N2'
_chemical_formula_sum 'C24 H41 B Br2 N2'
_chemical_formula_weight 528.22
_space_group_crystal_system monoclinic
_space_group_IT_number 9
_space_group_name_Hall 'C -2yc'
_space_group_name_H-M_alt 'C 1 c 1'
_atom_sites_solution_hydrogens geom
_audit_creation_method SHELXL-2014/7
_cell_angle_alpha 90
_cell_angle_beta 90.977(17)
_cell_angle_gamma 90
_cell_formula_units_Z 4
_cell_length_a 17.020(7)
_cell_length_b 12.696(5)
_cell_length_c 11.809(5)
_cell_measurement_reflns_used 5774
_cell_measurement_temperature 100(2)
_cell_measurement_theta_max 27.46
_cell_measurement_theta_min 2.63
_cell_volume 2551.4(18)
_computing_cell_refinement 'Bruker SAINT'
_computing_data_collection 'Bruker APEX2'
_computing_data_reduction 'Bruker SAINT'
_computing_molecular_graphics 'Bruker SHELXTL'
_computing_publication_material 'Bruker SHELXTL'
_computing_structure_refinement 'SHELXL-2014 (Sheldrick 2014)'
_computing_structure_solution 'SHELXS-97 (Sheldrick 2008)'
_diffrn_ambient_temperature 100(2)
_diffrn_measured_fraction_theta_full 0.999
_diffrn_measured_fraction_theta_max 0.998
_diffrn_measurement_device_type 'Bruker APEX-II CCD'
_diffrn_measurement_method '\f and \w scans'
_diffrn_radiation_type MoK\a
_diffrn_radiation_wavelength 0.71073
_diffrn_reflns_av_R_equivalents 0.0713
_diffrn_reflns_av_unetI/netI 0.0692
_diffrn_reflns_Laue_measured_fraction_full 0.999
_diffrn_reflns_Laue_measured_fraction_max 0.998
_diffrn_reflns_limit_h_max 19
_diffrn_reflns_limit_h_min -22
_diffrn_reflns_limit_k_max 16
_diffrn_reflns_limit_k_min -16
_diffrn_reflns_limit_l_max 15
_diffrn_reflns_limit_l_min -15
_diffrn_reflns_number 19778
_diffrn_reflns_point_group_measured_fraction_full 0.999
_diffrn_reflns_point_group_measured_fraction_max 0.998
_diffrn_reflns_theta_full 25.242
_diffrn_reflns_theta_max 27.548
_diffrn_reflns_theta_min 2.001
_diffrn_source 'sealed tube'
_exptl_absorpt_coefficient_mu 3.190
_exptl_absorpt_correction_T_max 0.7456
_exptl_absorpt_correction_T_min 0.5782
_exptl_absorpt_correction_type multi-scan
_exptl_absorpt_process_details sadabs
_exptl_crystal_colour colorless
_exptl_crystal_density_diffrn 1.375
_exptl_crystal_description block
_exptl_crystal_F_000 1096
_exptl_crystal_size_max 0.08
_exptl_crystal_size_mid 0.05
_exptl_crystal_size_min 0.05
_refine_diff_density_max 1.532
_refine_diff_density_min -1.655
_refine_diff_density_rms 0.164
_refine_ls_abs_structure_details
;
 Refined as an inversion twin.
;
_refine_ls_abs_structure_Flack 0.05(3)
_refine_ls_extinction_method none
_refine_ls_goodness_of_fit_ref 1.113
_refine_ls_hydrogen_treatment constr
_refine_ls_matrix_type full
_refine_ls_number_parameters 273
_refine_ls_number_reflns 5518
_refine_ls_number_restraints 2
_refine_ls_restrained_S_all 1.113
_refine_ls_R_factor_all 0.0683
_refine_ls_R_factor_gt 0.0600
_refine_ls_shift/su_max 0.000
_refine_ls_shift/su_mean 0.000
_refine_ls_structure_factor_coef Fsqd
_refine_ls_weighting_details 'w=1/[\s^2^(Fo^2^)+(0.0568P)^2^+37.6100P] where P=(Fo^2^+2Fc^2^)/3'
_refine_ls_weighting_scheme calc
_refine_ls_wR_factor_gt 0.1558
_refine_ls_wR_factor_ref 0.1599
_reflns_Friedel_coverage 0.997
_reflns_Friedel_fraction_full 0.999
_reflns_Friedel_fraction_max 0.998
_reflns_number_gt 4996
_reflns_number_total 5518
_reflns_threshold_expression 'I > 2\s(I)'
_cod_data_source_file ja8b05398_si_002.cif
_cod_data_source_block copr027_0m
_cod_original_cell_volume 2551.3(19)
_cod_original_sg_symbol_H-M 'C c'
_cod_database_code 4132666
_shelx_shelxl_version_number 2014/7
_shelx_space_group_comment
;
The symmetry employed for this shelxl refinement is uniquely defined
by the following loop, which should always be used as a source of
symmetry information in preference to the above space-group names.
They are only intended as comments.
;

loop_
_space_group_symop_operation_xyz
'x, y, z'
'x, -y, z+1/2'
'x+1/2, y+1/2, z'
'x+1/2, -y+1/2, z+1/2'

loop_
_atom_site_label
_atom_site_type_symbol
_atom_site_fract_x
_atom_site_fract_y
_atom_site_fract_z
_atom_site_U_iso_or_equiv
_atom_site_adp_type
_atom_site_occupancy
_atom_site_site_symmetry_order
_atom_site_calc_flag
_atom_site_refinement_flags_posn
_atom_site_refinement_flags_adp
Br01 Br 0.83291(6) 0.58108(8) 0.49249(7) 0.0193(3) Uani 1 1 d . .
Br1 Br 0.28632(7) 0.52170(7) 0.58105(9) 0.0204(3) Uani 1 1 d . .
N1 N 0.3892(5) 0.7298(7) 0.4166(7) 0.0122(17) Uani 1 1 d . .
C50 C 0.3228(6) 0.7224(8) 0.4631(8) 0.012(2) Uani 1 1 d . .
N3 N 0.2800(5) 0.7332(7) 0.6752(8) 0.0170(19) Uani 1 1 d . .
C52 C 0.2843(6) 0.8496(8) 0.6788(9) 0.015(2) Uani 1 1 d . .
H36 H 0.3006 0.8752 0.6054 0.018 Uiso 1 1 calc R U
H39 H 0.3241 0.8703 0.7342 0.018 Uiso 1 1 calc R U
C51 C 0.3876(7) 0.7859(9) 0.3020(9) 0.017(2) Uani 1 1 d . .
C1 C 0.5363(8) 0.9570(9) 0.5579(11) 0.027(3) Uani 1 1 d . .
H11 H 0.5110 1.0210 0.5804 0.040 Uiso 1 1 calc R U
H1 H 0.5467 0.9596 0.4784 0.040 Uiso 1 1 calc R U
H12 H 0.5849 0.9491 0.5996 0.040 Uiso 1 1 calc R U
C2 C 0.4825(6) 0.8630(8) 0.5826(9) 0.016(2) Uani 1 1 d . .
H16 H 0.4295 0.8783 0.5531 0.019 Uiso 1 1 calc R U
C3 C 0.5115(6) 0.7605(9) 0.5295(9) 0.015(2) Uani 1 1 d . .
C4 C 0.4659(6) 0.6906(8) 0.4644(8) 0.0131(19) Uani 1 1 d . .
B1 B 0.3006(7) 0.6772(9) 0.5843(12) 0.014(2) Uani 1 1 d . .
C6 C 0.2059(7) 0.9020(9) 0.7091(11) 0.022(2) Uani 1 1 d . .
H37 H 0.1645 0.8738 0.6618 0.033 Uiso 1 1 calc R U
H38 H 0.2096 0.9766 0.6974 0.033 Uiso 1 1 calc R U
H2 H 0.1945 0.8882 0.7871 0.033 Uiso 1 1 calc R U
C7 C 0.4453(7) 0.4070(9) 0.4438(10) 0.023(2) Uani 1 1 d . .
H3 H 0.4091 0.3573 0.4110 0.034 Uiso 1 1 calc R U
H41 H 0.4276 0.4276 0.5173 0.034 Uiso 1 1 calc R U
H4 H 0.4964 0.3752 0.4508 0.034 Uiso 1 1 calc R U
C8 C 0.4501(7) 0.5046(8) 0.3673(10) 0.018(2) Uani 1 1 d . .
H8 H 0.3966 0.5292 0.3504 0.021 Uiso 1 1 calc R U
C9 C 0.4880(8) 0.4727(9) 0.2571(10) 0.023(2) Uani 1 1 d . .
H5 H 0.5015 0.5346 0.2151 0.035 Uiso 1 1 calc R U
H7 H 0.4519 0.4307 0.2132 0.035 Uiso 1 1 calc R U
H6 H 0.5347 0.4325 0.2733 0.035 Uiso 1 1 calc R U
C10 C 0.4948(6) 0.5924(8) 0.4295(8) 0.0137(19) Uani 1 1 d . .
C11 C 0.5727(7) 0.5692(9) 0.4601(9) 0.020(2) Uani 1 1 d . .
H9 H 0.5932 0.5042 0.4394 0.023 Uiso 1 1 calc R U
C12 C 0.6202(7) 0.6376(9) 0.5189(10) 0.020(2) Uani 1 1 d . .
H40 H 0.6725 0.6207 0.5340 0.024 Uiso 1 1 calc R U
C13 C 0.5894(7) 0.7321(9) 0.5557(10) 0.020(2) Uani 1 1 d . .
H10 H 0.6208 0.7776 0.5984 0.025 Uiso 1 1 calc R U
C14 C 0.4787(8) 0.8460(10) 0.7116(9) 0.024(2) Uani 1 1 d . .
H14 H 0.5310 0.8378 0.7422 0.037 Uiso 1 1 calc R U
H15 H 0.4486 0.7838 0.7270 0.037 Uiso 1 1 calc R U
H13 H 0.4541 0.9058 0.7460 0.037 Uiso 1 1 calc R U
C15 C 0.2570(7) 0.7526(9) 0.3790(9) 0.017(2) Uani 1 1 d . .
C16 C 0.1906(8) 0.8165(11) 0.4290(11) 0.030(3) Uani 1 1 d . .
H19 H 0.1534 0.8347 0.3702 0.044 Uiso 1 1 calc R U
H18 H 0.2116 0.8797 0.4625 0.044 Uiso 1 1 calc R U
H17 H 0.1650 0.7756 0.4859 0.044 Uiso 1 1 calc R U
C17 C 0.2223(9) 0.6535(10) 0.3288(12) 0.031(3) Uani 1 1 d . .
H22 H 0.1885 0.6209 0.3828 0.047 Uiso 1 1 calc R U
H21 H 0.2638 0.6057 0.3101 0.047 Uiso 1 1 calc R U
H20 H 0.1925 0.6706 0.2616 0.047 Uiso 1 1 calc R U
C18 C 0.3019(8) 0.8202(9) 0.2957(10) 0.027(3) Uani 1 1 d . .
H23 H 0.2973 0.8940 0.3154 0.032 Uiso 1 1 calc R U
H24 H 0.2809 0.8103 0.2195 0.032 Uiso 1 1 calc R U
C19 C 0.4133(8) 0.7132(9) 0.2077(10) 0.025(3) Uani 1 1 d . .
H27 H 0.4035 0.7465 0.1358 0.038 Uiso 1 1 calc R U
H26 H 0.3843 0.6485 0.2112 0.038 Uiso 1 1 calc R U
H25 H 0.4685 0.6986 0.2163 0.038 Uiso 1 1 calc R U
C20 C 0.4400(10) 0.8807(9) 0.3063(10) 0.029(3) Uani 1 1 d . .
H28 H 0.4939 0.8586 0.3038 0.043 Uiso 1 1 calc R U
H30 H 0.4314 0.9188 0.3752 0.043 Uiso 1 1 calc R U
H29 H 0.4284 0.9254 0.2427 0.043 Uiso 1 1 calc R U
C21 C 0.2575(8) 0.6833(10) 0.7858(10) 0.023(2) Uani 1 1 d . .
H35 H 0.2891 0.6206 0.7981 0.028 Uiso 1 1 calc R U
H34 H 0.2691 0.7321 0.8471 0.028 Uiso 1 1 calc R U
C22 C 0.1718(8) 0.6536(10) 0.7891(12) 0.032(3) Uani 1 1 d . .
H33 H 0.1401 0.7159 0.7815 0.048 Uiso 1 1 calc R U
H32 H 0.1610 0.6198 0.8599 0.048 Uiso 1 1 calc R U
H31 H 0.1597 0.6062 0.7279 0.048 Uiso 1 1 calc R U

loop_
_atom_site_aniso_label
_atom_site_aniso_U_11
_atom_site_aniso_U_22
_atom_site_aniso_U_33
_atom_site_aniso_U_23
_atom_site_aniso_U_13
_atom_site_aniso_U_12
Br01 0.0182(5) 0.0260(5) 0.0136(5) -0.0005(5) -0.0011(4) 0.0040(5)
Br1 0.0275(6) 0.0117(4) 0.0222(5) 0.0024(4) 0.0055(4) 0.0010(5)
N1 0.015(5) 0.012(4) 0.010(4) -0.001(3) -0.003(3) 0.004(3)
C50 0.013(5) 0.012(4) 0.011(5) 0.001(4) -0.004(4) 0.009(4)
N3 0.014(5) 0.016(4) 0.020(5) -0.001(4) 0.004(4) -0.012(4)
C52 0.014(5) 0.015(5) 0.015(5) -0.001(4) 0.003(4) 0.004(4)
C51 0.022(6) 0.017(5) 0.012(5) 0.003(4) 0.002(4) 0.002(4)
C1 0.028(7) 0.015(5) 0.036(7) -0.002(5) 0.008(5) -0.003(5)
C2 0.014(5) 0.016(5) 0.018(5) -0.003(4) 0.002(4) -0.001(4)
C3 0.011(5) 0.019(5) 0.014(5) -0.003(4) 0.002(4) 0.001(4)
C4 0.010(5) 0.017(5) 0.012(5) 0.002(4) 0.005(4) 0.005(4)
B1 0.007(6) 0.011(5) 0.023(6) 0.000(5) 0.005(5) -0.005(4)
C6 0.021(6) 0.020(5) 0.026(6) -0.005(5) 0.008(5) 0.008(5)
C7 0.025(6) 0.020(5) 0.023(6) 0.008(4) -0.003(4) 0.003(5)
C8 0.019(6) 0.013(5) 0.022(5) -0.001(4) -0.002(4) 0.002(4)
C9 0.037(7) 0.015(5) 0.018(5) -0.003(4) -0.004(5) 0.010(5)
C10 0.015(5) 0.015(5) 0.011(4) 0.001(4) 0.000(4) -0.003(4)
C11 0.021(6) 0.021(5) 0.017(5) 0.002(4) 0.003(4) 0.011(4)
C12 0.014(5) 0.027(6) 0.020(5) 0.002(5) 0.000(4) 0.004(4)
C13 0.014(6) 0.026(6) 0.022(6) -0.004(5) 0.003(4) 0.002(4)
C14 0.029(7) 0.027(6) 0.018(6) -0.006(5) 0.003(4) -0.003(5)
C15 0.015(5) 0.024(5) 0.013(5) 0.001(4) 0.000(4) 0.005(4)
C16 0.027(7) 0.031(6) 0.031(7) -0.006(5) -0.009(5) 0.014(5)
C17 0.039(8) 0.024(6) 0.030(7) -0.003(5) -0.017(6) 0.002(5)
C18 0.038(7) 0.020(5) 0.022(6) 0.006(5) 0.002(5) 0.007(5)
C19 0.043(8) 0.018(5) 0.014(5) 0.001(4) 0.001(5) 0.015(5)
C20 0.059(9) 0.015(5) 0.013(5) 0.001(4) 0.008(5) -0.005(6)
C21 0.033(7) 0.023(6) 0.013(5) 0.001(4) 0.005(5) -0.004(5)
C22 0.036(8) 0.028(6) 0.033(7) 0.000(5) 0.015(6) -0.009(5)

loop_
_atom_type_symbol
_atom_type_description
_atom_type_scat_dispersion_real
_atom_type_scat_dispersion_imag
_atom_type_scat_source
C C 0.0033 0.0016 'International Tables Vol C Tables 4.2.6.8 and 6.1.1.4'
H H 0.0000 0.0000 'International Tables Vol C Tables 4.2.6.8 and 6.1.1.4'
N N 0.0061 0.0033 'International Tables Vol C Tables 4.2.6.8 and 6.1.1.4'
Br Br -0.2901 2.4595 'International Tables Vol C Tables 4.2.6.8 and 6.1.1.4'
B B 0.0013 0.0007 'International Tables Vol C Tables 4.2.6.8 and 6.1.1.4'

loop_
_geom_angle_atom_site_label_1
_geom_angle_atom_site_label_2
_geom_angle_atom_site_label_3
_geom_angle
C50 N1 C4 126.2(8)
C50 N1 C51 114.5(8)
C4 N1 C51 119.3(8)
N1 C50 C15 110.3(9)
N1 C50 B1 129.9(8)
C15 C50 B1 119.4(9)
B1 N3 C52 122.6(9)
B1 N3 C21 123.0(10)
C52 N3 C21 114.1(8)
N3 C52 C6 113.3(9)
N3 C52 H36 108.9
C6 C52 H36 108.9
N3 C52 H39 108.9
C6 C52 H39 108.9
H36 C52 H39 107.7
C20 C51 C19 109.5(10)
C20 C51 C18 110.0(10)
C19 C51 C18 115.2(10)
C20 C51 N1 110.0(9)
C19 C51 N1 111.5(9)
C18 C51 N1 100.3(8)
C2 C1 H11 109.5
C2 C1 H1 109.5
H11 C1 H1 109.5
C2 C1 H12 109.5
H11 C1 H12 109.5
H1 C1 H12 109.5
C3 C2 C1 112.6(9)
C3 C2 C14 107.8(9)
C1 C2 C14 109.3(9)
C3 C2 H16 109.0
C1 C2 H16 109.0
C14 C2 H16 109.0
C4 C3 C13 118.1(10)
C4 C3 C2 125.7(9)
C13 C3 C2 116.0(9)
C3 C4 C10 121.9(9)
C3 C4 N1 117.9(9)
C10 C4 N1 119.5(9)
N3 B1 C50 126.7(9)
N3 B1 Br1 120.6(9)
C50 B1 Br1 111.7(8)
C52 C6 H37 109.5
C52 C6 H38 109.5
H37 C6 H38 109.5
C52 C6 H2 109.5
H37 C6 H2 109.5
H38 C6 H2 109.5
C8 C7 H3 109.5
C8 C7 H41 109.5
H3 C7 H41 109.5
C8 C7 H4 109.5
H3 C7 H4 109.5
H41 C7 H4 109.5
C9 C8 C10 113.0(10)
C9 C8 C7 108.4(9)
C10 C8 C7 109.6(9)
C9 C8 H8 108.6
C10 C8 H8 108.6
C7 C8 H8 108.6
C8 C9 H5 109.5
C8 C9 H7 109.5
H5 C9 H7 109.5
C8 C9 H6 109.5
H5 C9 H6 109.5
H7 C9 H6 109.5
C11 C10 C4 116.5(9)
C11 C10 C8 115.6(9)
C4 C10 C8 127.8(10)
C12 C11 C10 123.1(10)
C12 C11 H9 118.5
C10 C11 H9 118.5
C11 C12 C13 119.1(11)
C11 C12 H40 120.4
C13 C12 H40 120.4
C12 C13 C3 121.1(11)
C12 C13 H10 119.5
C3 C13 H10 119.5
C2 C14 H14 109.5
C2 C14 H15 109.5
H14 C14 H15 109.5
C2 C14 H13 109.5
H14 C14 H13 109.5
H15 C14 H13 109.5
C17 C15 C16 108.1(11)
C17 C15 C18 114.5(10)
C16 C15 C18 109.6(10)
C17 C15 C50 108.8(9)
C16 C15 C50 114.9(9)
C18 C15 C50 101.0(9)
C15 C16 H19 109.5
C15 C16 H18 109.5
H19 C16 H18 109.5
C15 C16 H17 109.5
H19 C16 H17 109.5
H18 C16 H17 109.5
C15 C17 H22 109.5
C15 C17 H21 109.5
H22 C17 H21 109.5
C15 C17 H20 109.5
H22 C17 H20 109.5
H21 C17 H20 109.5
C15 C18 C51 107.4(9)
C15 C18 H23 110.2
C51 C18 H23 110.2
C15 C18 H24 110.2
C51 C18 H24 110.2
H23 C18 H24 108.5
C51 C19 H27 109.5
C51 C19 H26 109.5
H27 C19 H26 109.5
C51 C19 H25 109.5
H27 C19 H25 109.5
H26 C19 H25 109.5
C51 C20 H28 109.5
C51 C20 H30 109.5
H28 C20 H30 109.5
C51 C20 H29 109.5
H28 C20 H29 109.5
H30 C20 H29 109.5
C22 C21 N3 112.8(10)
C22 C21 H35 109.0
N3 C21 H35 109.0
C22 C21 H34 109.0
N3 C21 H34 109.0
H35 C21 H34 107.8
C21 C22 H33 109.5
C21 C22 H32 109.5
H33 C22 H32 109.5
C21 C22 H31 109.5
H33 C22 H31 109.5
H32 C22 H31 109.5

loop_
_geom_bond_atom_site_label_1
_geom_bond_atom_site_label_2
_geom_bond_distance
Br1 B1 1.989(11)
N1 C50 1.268(14)
N1 C4 1.498(13)
N1 C51 1.529(13)
C50 C15 1.533(14)
C50 B1 1.593(16)
N3 B1 1.339(16)
N3 C52 1.480(13)
N3 C21 1.507(14)
C52 C6 1.540(15)
C52 H36 0.9700
C52 H39 0.9700
C51 C20 1.499(17)
C51 C19 1.517(15)
C51 C18 1.522(18)
C1 C2 1.536(15)
C1 H11 0.9600
C1 H1 0.9600
C1 H12 0.9600
C2 C3 1.530(14)
C2 C14 1.541(15)
C2 H16 0.9800
C3 C4 1.400(15)
C3 C13 1.402(15)
C4 C10 1.405(14)
C6 H37 0.9600
C6 H38 0.9600
C6 H2 0.9600
C7 C8 1.536(15)
C7 H3 0.9600
C7 H41 0.9600
C7 H4 0.9600
C8 C9 1.518(16)
C8 C10 1.531(14)
C8 H8 0.9800
C9 H5 0.9600
C9 H7 0.9600
C9 H6 0.9600
C10 C11 1.400(16)
C11 C12 1.367(17)
C11 H9 0.9300
C12 C13 1.382(16)
C12 H40 0.9300
C13 H10 0.9300
C14 H14 0.9600
C14 H15 0.9600
C14 H13 0.9600
C15 C17 1.507(17)
C15 C16 1.519(16)
C15 C18 1.521(16)
C16 H19 0.9600
C16 H18 0.9600
C16 H17 0.9600
C17 H22 0.9600
C17 H21 0.9600
C17 H20 0.9600
C18 H23 0.9700
C18 H24 0.9700
C19 H27 0.9600
C19 H26 0.9600
C19 H25 0.9600
C20 H28 0.9600
C20 H30 0.9600
C20 H29 0.9600
C21 C22 1.507(19)
C21 H35 0.9700
C21 H34 0.9700
C22 H33 0.9600
C22 H32 0.9600
C22 H31 0.9600

loop_
_geom_torsion_atom_site_label_1
_geom_torsion_atom_site_label_2
_geom_torsion_atom_site_label_3
_geom_torsion_atom_site_label_4
_geom_torsion
C4 N1 C50 C15 -169.4(9)
C51 N1 C50 C15 11.5(12)
C4 N1 C50 B1 3.6(17)
C51 N1 C50 B1 -175.5(9)
B1 N3 C52 C6 125.0(11)
C21 N3 C52 C6 -60.3(12)
C50 N1 C51 C20 120.7(11)
C4 N1 C51 C20 -58.4(12)
C50 N1 C51 C19 -117.6(11)
C4 N1 C51 C19 63.2(12)
C50 N1 C51 C18 4.9(12)
C4 N1 C51 C18 -174.3(9)
C1 C2 C3 C4 -130.9(11)
C14 C2 C3 C4 108.4(12)
C1 C2 C3 C13 53.6(13)
C14 C2 C3 C13 -67.1(12)
C13 C3 C4 C10 2.8(15)
C2 C3 C4 C10 -172.6(9)
C13 C3 C4 N1 -167.8(9)
C2 C3 C4 N1 16.9(15)
C50 N1 C4 C3 -91.8(13)
C51 N1 C4 C3 87.2(11)
C50 N1 C4 C10 97.4(12)
C51 N1 C4 C10 -83.6(11)
C52 N3 B1 C50 -7.7(17)
C21 N3 B1 C50 178.0(10)
C52 N3 B1 Br1 -175.7(8)
C21 N3 B1 Br1 10.0(15)
N1 C50 B1 N3 106.2(14)
C15 C50 B1 N3 -81.3(14)
N1 C50 B1 Br1 -84.9(12)
C15 C50 B1 Br1 87.6(10)
C3 C4 C10 C11 -2.1(14)
N1 C4 C10 C11 168.3(9)
C3 C4 C10 C8 174.4(10)
N1 C4 C10 C8 -15.2(15)
C9 C8 C10 C11 -59.7(12)
C7 C8 C10 C11 61.4(13)
C9 C8 C10 C4 123.8(11)
C7 C8 C10 C4 -115.1(11)
C4 C10 C11 C12 -1.1(16)
C8 C10 C11 C12 -178.0(10)
C10 C11 C12 C13 3.5(17)
C11 C12 C13 C3 -2.7(17)
C4 C3 C13 C12 -0.4(16)
C2 C3 C13 C12 175.5(10)
N1 C50 C15 C17 98.1(11)
B1 C50 C15 C17 -75.7(12)
N1 C50 C15 C16 -140.6(11)
B1 C50 C15 C16 45.6(14)
N1 C50 C15 C18 -22.7(11)
B1 C50 C15 C18 163.4(9)
C17 C15 C18 C51 -91.7(12)
C16 C15 C18 C51 146.7(10)
C50 C15 C18 C51 25.1(11)
C20 C51 C18 C15 -135.0(10)
C19 C51 C18 C15 100.6(11)
N1 C51 C18 C15 -19.2(11)
B1 N3 C21 C22 -85.8(14)
C52 N3 C21 C22 99.5(11)
